data_1553804
loop_
_publ_author_name
'Miao, Maozhong'
'Xu, Huaping'
'Luo, Yi'
'Jin, Mengchao'
'Chen, Zhengkai'
'Xu, Jianfeng'
'Ren, Hongjun'

_publ_section_title
;
 A modular approach to highly functionalized 3-sulfonylfurans via
 conjugate addition of 3-cyclopropylideneprop-2-en-1-ones with sodium
 sulfinates and sequential 5-endo-trig iodocyclization
;
_journal_issue 9
_journal_name_full 'Organic Chemistry Frontiers'
_journal_page_first 1824
_journal_paper_doi 10.1039/C7QO00362E
_journal_volume 4
_journal_year 2017
_chemical_formula_moiety 'C28 H29 I O4 S'
_chemical_formula_sum 'C28 H29 I O4 S'
_chemical_formula_weight 588.47
_space_group_crystal_system monoclinic
_space_group_IT_number 14
_space_group_name_Hall '-P 2yn'
_space_group_name_H-M_alt 'P 1 21/n 1'
_atom_sites_solution_hydrogens geom
_atom_sites_solution_primary direct
_atom_sites_solution_secondary difmap
_audit_creation_date 2016-06-01
_audit_creation_method
;
Olex2 1.2
(compiled 2014.03.20 svn.r2914 for OlexSys, GUI svn.r4816)
;
_audit_update_record
;
2017-04-10 deposited with the CCDC.
2017-06-14 downloaded from the CCDC.
;
_cell_angle_alpha 90.00
_cell_angle_beta 103.892(5)
_cell_angle_gamma 90.00
_cell_formula_units_Z 4
_cell_length_a 12.0087(6)
_cell_length_b 17.7464(7)
_cell_length_c 12.6045(7)
_cell_measurement_reflns_used 4288
_cell_measurement_temperature 293(2)
_cell_measurement_theta_max 29.3983
_cell_measurement_theta_min 2.9163
_cell_volume 2607.6(2)
_computing_cell_refinement
;
CrysAlisPro, Agilent Technologies,
Version 1.171.35.11 (release 16-05-2011 CrysAlis171 .NET)
(compiled May 16 2011,17:55:39)
;
_computing_data_collection
;
CrysAlisPro, Agilent Technologies,
Version 1.171.35.11 (release 16-05-2011 CrysAlis171 .NET)
(compiled May 16 2011,17:55:39)
;
_computing_data_reduction
;
CrysAlisPro, Agilent Technologies,
Version 1.171.35.11 (release 16-05-2011 CrysAlis171 .NET)
(compiled May 16 2011,17:55:39)
;
_computing_molecular_graphics 'Olex2 (Dolomanov et al., 2009)'
_computing_publication_material 'Olex2 (Dolomanov et al., 2009)'
_computing_structure_refinement 'ShelXL (Sheldrick, 2008)'
_computing_structure_solution 'ShelXS (Sheldrick, 2008)'
_diffrn_ambient_temperature 293.15
_diffrn_detector_area_resol_mean 10.3592
_diffrn_measured_fraction_theta_full 0.993
_diffrn_measured_fraction_theta_max 0.993
_diffrn_measurement_device_type 'Xcalibur, Atlas, Gemini ultra'
_diffrn_measurement_method '\w scans'
_diffrn_orient_matrix_UB_11 -0.0394115000
_diffrn_orient_matrix_UB_12 -0.0021916000
_diffrn_orient_matrix_UB_13 -0.0517719000
_diffrn_orient_matrix_UB_21 0.0293678000
_diffrn_orient_matrix_UB_22 -0.0320251000
_diffrn_orient_matrix_UB_23 -0.0131674000
_diffrn_orient_matrix_UB_31 -0.0358744000
_diffrn_orient_matrix_UB_32 -0.0238048000
_diffrn_orient_matrix_UB_33 0.0225099000
_diffrn_radiation_monochromator graphite
_diffrn_radiation_type MoK\a
_diffrn_radiation_wavelength 0.71073
_diffrn_reflns_av_R_equivalents 0.0319
_diffrn_reflns_av_unetI/netI 0.0272
_diffrn_reflns_limit_h_max 14
_diffrn_reflns_limit_h_min -13
_diffrn_reflns_limit_k_max 21
_diffrn_reflns_limit_k_min -21
_diffrn_reflns_limit_l_max 15
_diffrn_reflns_limit_l_min -14
_diffrn_reflns_number 18518
_diffrn_reflns_theta_full 25.35
_diffrn_reflns_theta_max 25.35
_diffrn_reflns_theta_min 2.92
_diffrn_source 'Enhance (Mo) X-ray Source'
_exptl_absorpt_coefficient_mu 1.339
_exptl_absorpt_correction_T_max 1.00000
_exptl_absorpt_correction_T_min 0.84308
_exptl_absorpt_correction_type multi-scan
_exptl_absorpt_process_details
;
CrysAlisPro, Agilent Technologies,
Version 1.171.35.11 (release 16-05-2011 CrysAlis171 .NET)
(compiled May 16 2011,17:55:39)
Empirical absorption correction using spherical harmonics,
 implemented in SCALE3 ABSPACK scaling algorithm.
;
_exptl_crystal_colour 'light yellow'
_exptl_crystal_colour_modifier light
_exptl_crystal_colour_primary yellow
_exptl_crystal_density_diffrn 1.499
_exptl_crystal_density_method 'not measured'
_exptl_crystal_description block
_exptl_crystal_F_000 1192
_exptl_crystal_size_max 0.49
_exptl_crystal_size_mid 0.4
_exptl_crystal_size_min 0.36
_refine_diff_density_max 0.776
_refine_diff_density_min -0.469
_refine_diff_density_rms 0.079
_refine_ls_extinction_method none
_refine_ls_goodness_of_fit_ref 1.049
_refine_ls_hydrogen_treatment constr
_refine_ls_matrix_type full
_refine_ls_number_parameters 328
_refine_ls_number_reflns 4753
_refine_ls_number_restraints 49
_refine_ls_restrained_S_all 1.061
_refine_ls_R_factor_all 0.0879
_refine_ls_R_factor_gt 0.0665
_refine_ls_shift/su_max 0.001
_refine_ls_shift/su_mean 0.000
_refine_ls_structure_factor_coef Fsqd
_refine_ls_weighting_details 'calc w=1/[\s^2^(Fo^2^)+(0.0738P)^2^+6.9313P] where P=(Fo^2^+2Fc^2^)/3'
_refine_ls_weighting_scheme calc
_refine_ls_wR_factor_gt 0.1759
_refine_ls_wR_factor_ref 0.1906
_reflns_number_gt 3471
_reflns_number_total 4753
_reflns_threshold_expression >2sigma(I)
_cod_data_source_file c7qo00362e2.cif
_cod_data_source_block 160530_yq5_c2k
_cod_database_code 1553804
_chemical_oxdiff_formula c28h29i1s1o4
_reflns_odcompleteness_completeness 99.75
_reflns_odcompleteness_iscentric 1
_reflns_odcompleteness_theta 26.32
_olex2_refinement_description
;
1. Fixed Uiso
 At 1.2 times of:
  All C(H) groups, All C(H,H) groups, All C(H,H,H,H) groups
 At 1.5 times of:
  All C(H,H,H) groups
2. Restrained distances
 C19-C18
 1.53 with sigma of 0.02
3. Uiso/Uaniso restraints and constraints
C18 \\sim C24 \\sim O4 \\sim C19 \\sim C20 \\sim C21 \\sim C23 \\sim C22 \\sim
C25 \\sim C26: within 1.7A with sigma of 0.01 and sigma for terminal atoms of
0.02
4. Others
 Sof(H27C)=Sof(H27D)=Sof(I1A)=Sof(C28A)=Sof(H28C)=Sof(H28D)=1-FVAR(1)
 Sof(H27A)=Sof(H27B)=Sof(I1)=Sof(C28)=Sof(H28A)=Sof(H28B)=FVAR(1)
5.a Ternary CH refined with riding coordinates:
 C21(H21)
5.b Secondary CH2 refined with riding coordinates:
 C27(H27A,H27B), C27(H27C,H27D), C17(H17A,H17B), C20(H20A,H20B), C22(H22A,
 H22B), C23(H23A,H23B), C28(H28A,H28B), C28A(H28C,H28D)
5.c Aromatic/amide H refined with riding coordinates:
 C6(H6), C7(H7), C9(H9), C10(H10), C12(H12), C13(H13), C14(H14), C15(H15),
 C16(H16), C8(H8)
5.d Idealised Me refined as rotating group:
 C25(H25A,H25B,H25C), C26(H26A,H26B,H26C)
;

loop_
_space_group_symop_id
_space_group_symop_operation_xyz
1 'x, y, z'
2 '-x+1/2, y+1/2, -z+1/2'
3 '-x, -y, -z'
4 'x-1/2, -y-1/2, z-1/2'

loop_
_atom_site_label
_atom_site_type_symbol
_atom_site_fract_x
_atom_site_fract_y
_atom_site_fract_z
_atom_site_U_iso_or_equiv
_atom_site_adp_type
_atom_site_occupancy
_atom_site_calc_flag
_atom_site_disorder_assembly
_atom_site_disorder_group
_atom_site_refinement_flags_posn
S1 S 0.81776(11) 0.17177(8) 0.54828(11) 0.0521(4) Uani 1 d . . .
O1 O 0.5944(3) 0.02353(17) 0.3985(3) 0.0481(8) Uani 1 d . . .
O2 O 0.7828(4) 0.2197(3) 0.6254(3) 0.0720(12) Uani 1 d . . .
O3 O 0.9125(3) 0.1219(2) 0.5848(4) 0.0732(12) Uani 1 d . . .
O4 O 0.8544(5) 0.3135(3) 0.2556(4) 0.0950(16) Uani 1 d . . .
C1 C 0.5219(4) 0.0847(3) 0.3955(4) 0.0420(11) Uani 1 d . . .
C19 C 0.9243(8) 0.3251(5) 0.3368(6) 0.093(2) Uani 1 d . . D
C2 C 0.5826(4) 0.1440(3) 0.4457(4) 0.0416(10) Uani 1 d . . .
C3 C 0.6993(4) 0.1180(3) 0.4822(4) 0.0456(11) Uani 1 d . . .
C4 C 0.7026(4) 0.0451(3) 0.4518(5) 0.0490(12) Uani 1 d A . .
C5 C 0.4031(4) 0.0714(3) 0.3363(4) 0.0436(11) Uani 1 d . . .
C27 C 0.7912(5) -0.0145(3) 0.4632(6) 0.0626(15) Uani 1 d . . .
H27A H 0.8645 0.0074 0.4992 0.075 Uiso 0.575(16) calc A 1 R
H27B H 0.7740 -0.0532 0.5112 0.075 Uiso 0.575(16) calc A 1 R
H27C H 0.8380 -0.0141 0.5375 0.075 Uiso 0.425(16) calc A 2 R
H27D H 0.7536 -0.0632 0.4504 0.075 Uiso 0.425(16) calc A 2 R
C6 C 0.3618(5) -0.0017(3) 0.3145(5) 0.0562(13) Uani 1 d . . .
H6 H 0.4097 -0.0422 0.3407 0.067 Uiso 1 calc . . R
C7 C 0.2531(6) -0.0152(4) 0.2559(6) 0.0701(17) Uani 1 d . . .
H7 H 0.2275 -0.0645 0.2429 0.084 Uiso 1 calc . . R
C9 C 0.2189(5) 0.1158(4) 0.2374(5) 0.0662(16) Uani 1 d . . .
H9 H 0.1692 0.1555 0.2118 0.079 Uiso 1 calc . . R
C10 C 0.3290(4) 0.1307(3) 0.2962(5) 0.0548(13) Uani 1 d . . .
H10 H 0.3537 0.1803 0.3091 0.066 Uiso 1 calc . . R
C11 C 0.5361(4) 0.2194(3) 0.4653(4) 0.0419(11) Uani 1 d . . .
C12 C 0.4823(4) 0.2300(3) 0.5489(4) 0.0529(13) Uani 1 d . . .
H12 H 0.4758 0.1899 0.5945 0.064 Uiso 1 calc . . R
C13 C 0.4379(5) 0.2994(4) 0.5660(5) 0.0691(17) Uani 1 d . . .
H13 H 0.4023 0.3055 0.6233 0.083 Uiso 1 calc . . R
C14 C 0.4453(5) 0.3590(4) 0.5003(6) 0.0672(16) Uani 1 d . . .
H14 H 0.4147 0.4054 0.5122 0.081 Uiso 1 calc . . R
C15 C 0.4980(5) 0.3499(3) 0.4168(6) 0.0693(17) Uani 1 d . . .
H15 H 0.5033 0.3904 0.3715 0.083 Uiso 1 calc . . R
C16 C 0.5435(5) 0.2812(3) 0.3988(5) 0.0584(14) Uani 1 d . . .
H16 H 0.5795 0.2759 0.3416 0.070 Uiso 1 calc . . R
C8 C 0.1816(5) 0.0427(4) 0.2162(6) 0.0729(18) Uani 1 d . . .
H8 H 0.1077 0.0332 0.1748 0.087 Uiso 1 calc . . R
C17 C 0.8407(5) 0.2259(3) 0.4362(5) 0.0569(14) Uani 1 d . . .
H17A H 0.8544 0.1901 0.3826 0.068 Uiso 1 calc . . R
H17B H 0.7684 0.2504 0.4037 0.068 Uiso 1 calc . . R
C18 C 0.9306(8) 0.2844(6) 0.4476(6) 0.113(3) Uani 1 d . . D
C20 C 1.0247(9) 0.3772(6) 0.3540(7) 0.124(3) Uani 1 d . . .
H20A H 1.0007 0.4294 0.3426 0.149 Uiso 1 calc . . R
H20B H 1.0748 0.3648 0.3065 0.149 Uiso 1 calc . . R
C21 C 1.0838(10) 0.3611(7) 0.4767(8) 0.143(3) Uani 1 d . . .
H21 H 1.1655 0.3711 0.5066 0.171 Uiso 1 calc . . R
C22 C 0.9657(14) 0.4101(8) 0.5368(12) 0.162(5) Uani 1 d . . .
H22A H 0.9927 0.4163 0.6153 0.194 Uiso 1 calc . . R
H22B H 0.9471 0.4594 0.5041 0.194 Uiso 1 calc . . R
C23 C 0.8799(15) 0.3685(7) 0.5152(12) 0.153(5) Uani 1 d . . .
H23A H 0.8158 0.3932 0.4659 0.183 Uiso 1 calc . . R
H23B H 0.8572 0.3537 0.5810 0.183 Uiso 1 calc . . R
C24 C 1.0327(10) 0.3065(7) 0.5123(8) 0.139(3) Uani 1 d . . .
C25 C 1.0684(10) 0.2823(6) 0.6312(7) 0.134(4) Uani 1 d . . .
H25A H 1.0081 0.2938 0.6667 0.202 Uiso 1 calc . . GR
H25B H 1.1368 0.3087 0.6671 0.202 Uiso 1 calc . . GR
H25C H 1.0828 0.2290 0.6350 0.202 Uiso 1 calc . . GR
C26 C 1.1046(16) 0.2386(9) 0.4420(9) 0.235(10) Uani 1 d . . .
H26A H 1.0585 0.1939 0.4257 0.352 Uiso 1 calc . . GR
H26B H 1.1780 0.2258 0.4881 0.352 Uiso 1 calc . . GR
H26C H 1.1148 0.2603 0.3753 0.352 Uiso 1 calc . . GR
I1 I 0.8083(4) 0.0204(3) 0.2256(4) 0.0955(8) Uani 0.575(16) d A 1 .
C28 C 0.8036(8) -0.0503(5) 0.3640(8) 0.050(3) Uani 0.575(16) d A 1 .
H28A H 0.7406 -0.0855 0.3412 0.060 Uiso 0.575(16) calc A 1 R
H28B H 0.8737 -0.0796 0.3815 0.060 Uiso 0.575(16) calc A 1 R
I1A I 0.8494(11) 0.0322(3) 0.2527(7) 0.0962(18) Uani 0.425(16) d A 2 .
C28A C 0.8662(16) -0.0052(13) 0.3870(16) 0.087(7) Uani 0.425(16) d A 2 .
H28C H 0.8947 -0.0557 0.3809 0.105 Uiso 0.425(16) calc A 2 R
H28D H 0.9312 0.0226 0.4298 0.105 Uiso 0.425(16) calc A 2 R

loop_
_atom_site_aniso_label
_atom_site_aniso_U_11
_atom_site_aniso_U_22
_atom_site_aniso_U_33
_atom_site_aniso_U_23
_atom_site_aniso_U_13
_atom_site_aniso_U_12
S1 0.0442(7) 0.0505(8) 0.0576(8) 0.0032(6) 0.0044(6) 0.0018(6)
O1 0.050(2) 0.0330(17) 0.063(2) -0.0001(15) 0.0163(16) 0.0015(14)
O2 0.072(3) 0.079(3) 0.063(3) -0.017(2) 0.012(2) -0.004(2)
O3 0.050(2) 0.068(3) 0.090(3) 0.017(2) -0.003(2) 0.0072(19)
O4 0.123(4) 0.088(4) 0.071(3) 0.012(3) 0.017(3) -0.008(3)
C1 0.047(3) 0.033(2) 0.050(3) 0.004(2) 0.019(2) 0.001(2)
C19 0.111(5) 0.102(5) 0.061(4) 0.003(3) 0.010(4) -0.048(4)
C2 0.043(3) 0.040(3) 0.042(3) 0.006(2) 0.010(2) 0.005(2)
C3 0.044(3) 0.040(3) 0.053(3) 0.006(2) 0.012(2) 0.000(2)
C4 0.040(3) 0.043(3) 0.064(3) 0.008(2) 0.013(2) 0.001(2)
C5 0.043(3) 0.048(3) 0.042(3) 0.000(2) 0.013(2) -0.003(2)
C27 0.058(3) 0.044(3) 0.088(4) 0.014(3) 0.021(3) 0.014(2)
C6 0.061(3) 0.046(3) 0.060(3) 0.000(3) 0.013(3) -0.008(2)
C7 0.063(4) 0.059(4) 0.084(4) -0.005(3) 0.010(3) -0.019(3)
C9 0.045(3) 0.078(4) 0.072(4) 0.004(3) 0.006(3) 0.003(3)
C10 0.052(3) 0.048(3) 0.062(3) 0.003(3) 0.008(2) -0.001(2)
C11 0.036(2) 0.040(3) 0.047(3) -0.001(2) 0.006(2) 0.0017(19)
C12 0.049(3) 0.055(3) 0.057(3) 0.002(2) 0.016(2) 0.009(2)
C13 0.056(3) 0.086(5) 0.067(4) -0.015(3) 0.019(3) 0.015(3)
C14 0.060(4) 0.050(3) 0.085(4) -0.012(3) 0.006(3) 0.013(3)
C15 0.068(4) 0.045(3) 0.092(5) 0.016(3) 0.015(3) 0.011(3)
C16 0.064(3) 0.052(3) 0.062(3) 0.005(3) 0.020(3) 0.010(3)
C8 0.048(3) 0.091(5) 0.075(4) 0.001(4) 0.006(3) -0.011(3)
C17 0.050(3) 0.049(3) 0.069(4) -0.001(3) 0.009(3) -0.011(2)
C18 0.116(5) 0.130(5) 0.082(4) 0.016(4) 0.001(4) -0.079(4)
C20 0.147(6) 0.135(6) 0.089(5) 0.007(4) 0.026(4) -0.076(5)
C21 0.142(6) 0.175(7) 0.099(5) 0.014(5) 0.007(5) -0.112(5)
C22 0.230(15) 0.127(10) 0.136(8) -0.007(8) 0.058(10) 0.017(8)
C23 0.217(15) 0.124(10) 0.135(8) 0.000(7) 0.077(10) 0.032(8)
C24 0.144(6) 0.156(6) 0.096(5) 0.031(5) -0.012(4) -0.098(5)
C25 0.152(8) 0.146(8) 0.080(6) 0.030(5) -0.021(5) -0.055(7)
C26 0.36(2) 0.264(17) 0.095(7) 0.049(9) 0.093(10) 0.250(17)
I1 0.0978(16) 0.1061(17) 0.0899(13) 0.0080(10) 0.0369(12) 0.0091(11)
C28 0.037(5) 0.030(5) 0.081(7) -0.004(4) 0.011(4) 0.004(4)
I1A 0.136(4) 0.0718(13) 0.102(3) 0.0027(13) 0.070(3) 0.0108(18)
C28A 0.063(11) 0.087(14) 0.115(15) 0.008(11) 0.027(10) 0.034(11)

loop_
_atom_type_symbol
_atom_type_description
_atom_type_scat_dispersion_real
_atom_type_scat_dispersion_imag
_atom_type_scat_source
C C 0.0033 0.0016 'International Tables Vol C Tables 4.2.6.8 and 6.1.1.4'
H H 0.0000 0.0000 'International Tables Vol C Tables 4.2.6.8 and 6.1.1.4'
I I -0.4742 1.8119 'International Tables Vol C Tables 4.2.6.8 and 6.1.1.4'
O O 0.0106 0.0060 'International Tables Vol C Tables 4.2.6.8 and 6.1.1.4'
S S 0.1246 0.1234 'International Tables Vol C Tables 4.2.6.8 and 6.1.1.4'

loop_
_geom_angle_atom_site_label_1
_geom_angle_atom_site_label_2
_geom_angle_atom_site_label_3
_geom_angle
O2 S1 C3 108.1(3)
O2 S1 C17 110.2(3)
O3 S1 O2 119.4(3)
O3 S1 C3 108.0(3)
O3 S1 C17 109.1(3)
C3 S1 C17 100.3(2)
C4 O1 C1 108.1(4)
O1 C1 C5 114.7(4)
C2 C1 O1 109.5(4)
C2 C1 C5 135.7(4)
O4 C19 C18 124.8(7)
O4 C19 C20 128.1(7)
C20 C19 C18 107.1(6)
C1 C2 C3 105.9(4)
C1 C2 C11 126.6(4)
C3 C2 C11 127.4(4)
C2 C3 S1 126.5(4)
C4 C3 S1 125.5(4)
C4 C3 C2 107.9(4)
O1 C4 C27 115.0(5)
C3 C4 O1 108.6(4)
C3 C4 C27 136.4(5)
C6 C5 C1 120.5(5)
C10 C5 C1 121.7(5)
C10 C5 C6 117.8(5)
C4 C27 H27A 108.1
C4 C27 H27B 108.1
C4 C27 H27C 108.9
C4 C27 H27D 108.9
H27A C27 H27B 107.3
H27A C27 H27C 45.1
H27A C27 H27D 140.2
H27B C27 H27C 64.1
H27B C27 H27D 46.5
H27C C27 H27D 107.7
C28 C27 C4 116.8(6)
C28 C27 H27A 108.1
C28 C27 H27B 108.1
C28 C27 H27C 133.2
C28 C27 H27D 66.7
C28 C27 C28A 43.8(9)
C28A C27 C4 113.2(8)
C28A C27 H27A 68.4
C28A C27 H27B 137.7
C28A C27 H27C 108.9
C28A C27 H27D 108.9
C5 C6 H6 119.3
C7 C6 C5 121.4(6)
C7 C6 H6 119.3
C6 C7 H7 119.7
C8 C7 C6 120.6(6)
C8 C7 H7 119.7
C10 C9 H9 119.6
C8 C9 H9 119.6
C8 C9 C10 120.8(6)
C5 C10 H10 120.1
C9 C10 C5 119.8(5)
C9 C10 H10 120.1
C12 C11 C2 120.9(5)
C12 C11 C16 117.5(5)
C16 C11 C2 121.6(4)
C11 C12 H12 119.6
C11 C12 C13 120.8(6)
C13 C12 H12 119.6
C12 C13 H13 119.5
C14 C13 C12 121.0(6)
C14 C13 H13 119.5
C13 C14 H14 120.3
C13 C14 C15 119.3(6)
C15 C14 H14 120.3
C14 C15 H15 119.7
C14 C15 C16 120.6(6)
C16 C15 H15 119.7
C11 C16 H16 119.6
C15 C16 C11 120.7(6)
C15 C16 H16 119.6
C7 C8 C9 119.6(6)
C7 C8 H8 120.2
C9 C8 H8 120.2
S1 C17 H17A 106.5
S1 C17 H17B 106.5
H17A C17 H17B 106.5
C18 C17 S1 123.3(5)
C18 C17 H17A 106.5
C18 C17 H17B 106.5
C19 C18 C23 95.0(8)
C17 C18 C19 111.2(6)
C17 C18 C23 106.9(8)
C24 C18 C19 104.3(6)
C24 C18 C17 142.5(8)
C24 C18 C23 81.0(9)
C19 C20 H20A 111.6
C19 C20 H20B 111.6
C19 C20 C21 100.9(6)
H20A C20 H20B 109.4
C21 C20 H20A 111.6
C21 C20 H20B 111.6
C20 C21 H21 121.4
C20 C21 C22 95.9(9)
C22 C21 H21 121.4
C24 C21 C20 110.0(8)
C24 C21 H21 121.4
C24 C21 C22 75.5(10)
C21 C22 H22A 110.4
C21 C22 H22B 110.4
H22A C22 H22B 108.6
C23 C22 C21 106.8(12)
C23 C22 H22A 110.4
C23 C22 H22B 110.4
C18 C23 H23A 111.1
C18 C23 H23B 111.1
C22 C23 C18 103.2(13)
C22 C23 H23A 111.1
C22 C23 H23B 111.1
H23A C23 H23B 109.1
C18 C24 C25 120.8(8)
C18 C24 C26 88.9(10)
C21 C24 C18 116.5(9)
C21 C24 C25 120.9(8)
C21 C24 C26 90.4(11)
C25 C24 C26 103.7(10)
C24 C25 H25A 109.5
C24 C25 H25B 109.5
C24 C25 H25C 109.5
H25A C25 H25B 109.5
H25A C25 H25C 109.5
H25B C25 H25C 109.5
C24 C26 H26A 109.5
C24 C26 H26B 109.5
C24 C26 H26C 109.5
H26A C26 H26B 109.5
H26A C26 H26C 109.5
H26B C26 H26C 109.5
C27 C28 I1 118.2(6)
C27 C28 H28A 107.8
C27 C28 H28B 107.8
I1 C28 H28A 107.8
I1 C28 H28B 107.8
H28A C28 H28B 107.1
C27 C28A I1A 135.3(11)
C27 C28A H28C 103.3
C27 C28A H28D 103.3
I1A C28A H28C 103.3
I1A C28A H28D 103.3
H28C C28A H28D 105.2

loop_
_geom_bond_atom_site_label_1
_geom_bond_atom_site_label_2
_geom_bond_distance
S1 O2 1.429(4)
S1 O3 1.428(4)
S1 C3 1.748(5)
S1 C17 1.783(6)
O1 C1 1.386(6)
O1 C4 1.366(6)
O4 C19 1.176(8)
C1 C2 1.349(7)
C1 C5 1.462(7)
C19 C18 1.557(9)
C19 C20 1.494(10)
C2 C3 1.442(7)
C2 C11 1.494(7)
C3 C4 1.353(7)
C4 C27 1.482(7)
C5 C6 1.394(7)
C5 C10 1.393(7)
C27 H27A 0.9700
C27 H27B 0.9700
C27 H27C 0.9700
C27 H27D 0.9700
C27 C28 1.441(12)
C27 C28A 1.475(19)
C6 H6 0.9300
C6 C7 1.358(8)
C7 H7 0.9300
C7 C8 1.355(9)
C9 H9 0.9300
C9 C10 1.377(8)
C9 C8 1.377(9)
C10 H10 0.9300
C11 C12 1.374(7)
C11 C16 1.397(7)
C12 H12 0.9300
C12 C13 1.379(8)
C13 H13 0.9300
C13 C14 1.359(10)
C14 H14 0.9300
C14 C15 1.362(9)
C15 H15 0.9300
C15 C16 1.376(8)
C16 H16 0.9300
C8 H8 0.9300
C17 H17A 0.9700
C17 H17B 0.9700
C17 C18 1.480(8)
C18 C23 1.889(16)
C18 C24 1.358(11)
C20 H20A 0.9700
C20 H20B 0.9700
C20 C21 1.565(13)
C21 H21 0.9800
C21 C22 1.96(2)
C21 C24 1.284(11)
C22 H22A 0.9700
C22 H22B 0.9700
C22 C23 1.244(17)
C23 H23A 0.9700
C23 H23B 0.9700
C24 C25 1.519(12)
C24 C26 1.832(17)
C25 H25A 0.9600
C25 H25B 0.9600
C25 H25C 0.9600
C26 H26A 0.9600
C26 H26B 0.9600
C26 H26C 0.9600
I1 C28 2.160(11)
C28 H28A 0.9700
C28 H28B 0.9700
I1A C28A 1.78(2)
C28A H28C 0.9700
C28A H28D 0.9700

loop_
_geom_torsion_atom_site_label_1
_geom_torsion_atom_site_label_2
_geom_torsion_atom_site_label_3
_geom_torsion_atom_site_label_4
_geom_torsion
S1 C3 C4 O1 -177.4(4)
S1 C3 C4 C27 3.4(10)
S1 C17 C18 C19 -176.5(6)
S1 C17 C18 C23 -74.1(8)
S1 C17 C18 C24 23(2)
O1 C1 C2 C3 -0.3(5)
O1 C1 C2 C11 -176.6(4)
O1 C1 C5 C6 17.9(6)
O1 C1 C5 C10 -159.6(5)
O1 C4 C27 C28 55.5(8)
O1 C4 C27 C28A 104.0(12)
O2 S1 C3 C2 40.6(5)
O2 S1 C3 C4 -142.6(5)
O2 S1 C17 C18 63.8(7)
O3 S1 C3 C2 171.2(4)
O3 S1 C3 C4 -12.1(6)
O3 S1 C17 C18 -69.1(7)
O4 C19 C18 C17 3.2(15)
O4 C19 C18 C23 -107.2(11)
O4 C19 C18 C24 170.9(11)
O4 C19 C20 C21 -176.8(11)
C1 O1 C4 C3 0.0(6)
C1 O1 C4 C27 179.4(4)
C1 C2 C3 S1 177.5(4)
C1 C2 C3 C4 0.3(6)
C1 C2 C11 C12 78.3(7)
C1 C2 C11 C16 -100.5(6)
C1 C5 C6 C7 -177.4(6)
C1 C5 C10 C9 177.7(5)
C19 C18 C23 C22 -75.7(13)
C19 C18 C24 C21 11.7(17)
C19 C18 C24 C25 176.4(11)
C19 C18 C24 C26 -78.3(9)
C19 C20 C21 C22 -70.7(10)
C19 C20 C21 C24 5.9(15)
C2 C1 C5 C6 -165.9(6)
C2 C1 C5 C10 16.6(9)
C2 C3 C4 O1 -0.2(6)
C2 C3 C4 C27 -179.4(6)
C2 C11 C12 C13 -179.0(5)
C2 C11 C16 C15 178.7(5)
C3 S1 C17 C18 177.6(7)
C3 C2 C11 C12 -97.3(6)
C3 C2 C11 C16 83.9(7)
C3 C4 C27 C28 -125.3(8)
C3 C4 C27 C28A -76.8(14)
C4 O1 C1 C2 0.2(5)
C4 O1 C1 C5 177.4(4)
C4 C27 C28 I1 45.8(9)
C4 C27 C28A I1A -31(2)
C5 C1 C2 C3 -176.6(5)
C5 C1 C2 C11 7.1(9)
C5 C6 C7 C8 0.4(10)
C6 C5 C10 C9 0.1(8)
C6 C7 C8 C9 -1.3(11)
C10 C5 C6 C7 0.2(8)
C10 C9 C8 C7 1.7(11)
C11 C2 C3 S1 -6.2(7)
C11 C2 C3 C4 176.6(5)
C11 C12 C13 C14 0.5(9)
C12 C11 C16 C15 -0.2(8)
C12 C13 C14 C15 -0.3(10)
C13 C14 C15 C16 0.0(10)
C14 C15 C16 C11 0.3(9)
C16 C11 C12 C13 -0.2(8)
C8 C9 C10 C5 -1.0(9)
C17 S1 C3 C2 -74.7(5)
C17 S1 C3 C4 102.0(5)
C17 C18 C23 C22 170.3(12)
C17 C18 C24 C21 172.7(14)
C17 C18 C24 C25 -23(3)
C17 C18 C24 C26 82.8(17)
C18 C19 C20 C21 0.7(12)
C20 C19 C18 C17 -174.5(9)
C20 C19 C18 C23 75.2(10)
C20 C19 C18 C24 -6.7(13)
C20 C21 C22 C23 72.0(14)
C20 C21 C24 C18 -11.7(19)
C20 C21 C24 C25 -176.4(12)
C20 C21 C24 C26 77.3(12)
C21 C22 C23 C18 3.7(14)
C22 C21 C24 C18 79.4(13)
C22 C21 C24 C25 -85.3(14)
C22 C21 C24 C26 168.4(8)
C23 C18 C24 C21 -81.2(14)
C23 C18 C24 C25 83.5(13)
C23 C18 C24 C26 -171.1(7)
C24 C18 C23 C22 28.0(13)
C24 C21 C22 C23 -37.1(14)
C28 C27 C28A I1A 74(2)
C28A C27 C28 I1 -50.5(10)
